data_2003214
loop_
_publ_author_name
'Burzlaff, Hans'
'Lange, Joachim'
'Spengler, Roland'
'Karayannis, Miltiadis I.'
'Veltsistas, Panos G.'

_publ_section_title
;
 Bis(hexadecylpyridinium) Bis(3,6-dichloro-4,5-
dihydroxy-3,5-cyclohexadiene-1,2-dionato-\k^2^O^4^,O^5^)]beryllium
;
_journal_coden_ASTM ACSCEE
_journal_issue 2
_journal_name_full
;
 Acta Crystallographica, Section C: Crystal Structure Communications
;
_journal_page_first 190
_journal_page_last 193
_journal_paper_doi 10.1107/S0108270194006530
_journal_volume 51
_journal_year 1995
_chemical_formula_structural ' 2C21 H38 N [Be(C6 Cl2 O4)2]'
_chemical_formula_sum 'C54 H76 Be Cl4 N2 O8'
_chemical_formula_weight 1032.03
_space_group_IT_number 2
_symmetry_space_group_name_Hall '-P 1'
_symmetry_space_group_name_H-M 'P -1'
_cell_angle_alpha 85.981(3)
_cell_angle_beta 80.177(3)
_cell_angle_gamma 78.517(3)
_cell_formula_units_Z 2
_cell_length_a 10.3254(3)
_cell_length_b 11.2915(2)
_cell_length_c 25.0237(5)
_cell_measurement_reflns_used 32
_cell_measurement_temperature 293
_cell_measurement_theta_max 10.6
_cell_measurement_theta_min 7.4
_cell_volume 2815.2(4)
_diffrn_measurement_device 'rebuilt Philips PW1100 diffractometer (Gomm, 199'
_diffrn_measurement_method \q/2\q
_diffrn_radiation_type 'Mo K\a1'
_diffrn_radiation_wavelength 0.7107
_diffrn_reflns_av_R_equivalents 0.0431
_diffrn_reflns_limit_h_max 12
_diffrn_reflns_limit_h_min -12
_diffrn_reflns_limit_k_max 13
_diffrn_reflns_limit_k_min -13
_diffrn_reflns_limit_l_max 29
_diffrn_reflns_limit_l_min -29
_diffrn_reflns_number 18804
_diffrn_reflns_theta_max 25.0
_diffrn_standards_decay_% 2.5
_diffrn_standards_interval_count 100
_diffrn_standards_number 3
_exptl_absorpt_coefficient_mu 0.2592
_exptl_absorpt_correction_T_max 0.971
_exptl_absorpt_correction_T_min 0.940
_exptl_absorpt_correction_type 'gaussian integration (Busing & Levy, 1957)'
_exptl_crystal_colour red
_exptl_crystal_density_diffrn 1.217
_exptl_crystal_description parallelepiped
_exptl_crystal_size_max .31
_exptl_crystal_size_mid .18
_exptl_crystal_size_min .13
_refine_diff_density_max .31
_refine_diff_density_min -.47
_refine_ls_extinction_method none
_refine_ls_goodness_of_fit_obs 1.44
_refine_ls_hydrogen_treatment refall
_refine_ls_number_parameters 851
_refine_ls_number_reflns 4863
_refine_ls_R_factor_obs 0.068
_refine_ls_shift/esd_max 0.01
_refine_ls_structure_factor_coef F
_refine_ls_weighting_details 'w = 1/[\s^2^(F~o~)]'
_refine_ls_weighting_scheme calc
_refine_ls_wR_factor_obs 0.032
_reflns_number_observed 4863
_reflns_number_total 9401
_reflns_observed_criterion F>1.4\s(F)
_cod_depositor_comments
;
The following automatic conversions were performed:

'_refine_ls_weighting_scheme' value ' w = 1/[\s^2^(F~o~)] ' was
changed to 'calc'. New tag '_refine_ls_weighting_details' was
created. The value of the new tag was set to 'w = 1/[\s^2^(F~o~)]'.

Automatic conversion script
Id: cif_fix_values 3143 2015-03-26 13:38:13Z robertas 
;
_cod_original_formula_sum 'C54 H76 Be1 Cl4 N2 O8'
_cod_database_code 2003214

loop_
_symmetry_equiv_pos_as_xyz
'+x,     +y,     +z'
'-x,     -y,     -z'

loop_
_atom_site_aniso_label
_atom_site_aniso_U_11
_atom_site_aniso_U_12
_atom_site_aniso_U_13
_atom_site_aniso_U_22
_atom_site_aniso_U_23
_atom_site_aniso_U_33
Cl(1) .0687(8) -.0384(6) .0216(9) .1056(7) .0069(8) .095(1)
Cl(2) .097(1) -.0495(6) .011(1) .0920(6) -.0090(7) .075(1)
Cl(3) .0832(9) -.0324(5) -.023(1) .0678(6) .0263(7) .117(2)
Cl(4) .0750(9) -.0332(5) -.024(1) .0791(6) .0075(7) .092(1)
O(1) .055(2) -.038(1) .009(2) .067(1) -.004(2) .073(3)
O(2) .059(2) -.038(1) .006(2) .069(1) -.002(2) .067(3)
O(3) .065(2) -.055(1) .002(2) .096(2) .012(2) .123(4)
O(4) .089(2) -.059(1) -.026(3) .088(2) .011(2) .100(4)
O(5) .054(2) -.032(1) -.006(2) .055(1) .008(2) .077(3)
O(6) .050(2) -.032(1) -.010(2) .065(1) .009(2) .079(3)
O(7) .126(3) -.078(2) -.021(3) .084(1) .017(2) .111(4)
O(8) .062(2) -.041(1) -.009(2) .081(2) -.011(2) .104(4)
N(1) .052(2) -.023(1) .004(2) .056(2) .006(2) .056(4)
N(2) .049(2) -.030(2) .001(3) .072(2) .005(3) .072(4)
C(1) .049(3) -.022(2) -.002(3) .049(2) .014(2) .062(5)
C(2) .046(3) -.022(2) -.006(3) .055(2) .012(2) .060(5)
C(3) .046(3) -.026(2) .001(3) .065(2) .017(3) .071(5)
C(4) .045(3) -.026(2) -.010(3) .063(2) .021(3) .088(6)
C(5) .059(3) -.026(2) -.014(4) .045(2) .018(2) .083(6)
C(6) .056(3) -.027(2) -.001(3) .055(2) .003(3) .068(5)
C(7) .043(3) -.024(2) .006(3) .055(2) -.001(2) .060(4)
C(8) .043(3) -.024(2) .000(3) .058(2) .001(2) .061(4)
C(9) .050(3) -.023(2) -.002(3) .049(2) .004(2) .077(5)
C(10) .069(3) -.035(2) .009(3) .055(2) -.005(3) .067(5)
C(11) .044(3) -.023(2) .009(3) .067(2) -.012(3) .070(5)
C(12) .051(3) -.027(2) -.001(3) .061(2) .000(2) .067(5)
C(13) .095(4) -.061(2) .000(4) .094(3) .003(3) .059(5)
C(14) .115(4) -.062(3) .009(4) .116(3) .005(4) .056(6)
C(15) .100(4) -.033(3) .027(5) .091(3) .017(4) .084(7)
C(16) .084(4) -.036(2) .017(5) .058(2) .005(4) .104(7)
C(17) .068(3) -.032(2) .005(4) .058(2) .002(3) .079(6)
C(18) .058(3) -.029(2) .003(3) .070(2) .020(3) .055(5)
C(19) .061(3) -.022(2) .016(3) .068(2) .014(3) .068(5)
C(20) .059(3) -.024(2) .016(3) .074(2) .014(3) .070(5)
C(21) .074(4) -.030(3) .023(4) .081(2) .024(3) .086(6)
C(22) .065(4) -.027(3) .019(4) .084(3) .009(3) .082(6)
C(23) .071(4) -.032(2) .019(4) .083(3) .008(3) .080(6)
C(24) .078(4) -.034(3) .020(4) .076(2) .009(3) .088(6)
C(25) .072(4) -.036(3) .024(4) .089(3) .005(3) .078(6)
C(26) .084(4) -.039(3) .020(4) .083(3) .008(3) .077(6)
C(27) .069(4) -.032(2) .019(4) .086(3) .005(3) .078(6)
C(28) .077(4) -.034(2) .025(4) .074(2) .006(3) .078(6)
C(29) .075(4) -.032(2) .014(4) .082(3) .012(3) .075(6)
C(30) .076(4) -.034(2) .025(4) .077(3) .006(3) .092(6)
C(31) .072(4) -.031(3) .024(4) .091(3) .005(3) .088(6)
C(32) .089(5) -.049(3) .029(5) .121(4) .015(4) .112(8)
C(33) .116(6) -.057(4) .039(6) .150(4) .028(5) .15(1)
C(34) .055(3) -.022(2) .002(4) .079(4) -.008(4) .095(7)
C(35) .074(4) -.050(4) .017(5) .122(4) -.029(7) .120(9)
C(36) .076(4) -.049(4) .006(5) .168(6) -.023(6) .079(8)
C(37) .067(4) -.031(4) .005(5) .144(5) .036(5) .092(8)
C(38) .060(3) -.034(3) .007(4) .086(3) .019(5) .094(7)
C(39) .087(5) -.058(3) -.017(5) .125(4) -.001(5) .093(7)
C(40) .136(6) -.057(3) -.003(6) .098(3) -.008(4) .072(7)
C(41) .078(4) -.029(3) -.008(4) .092(3) .005(3) .080(7)
C(42) .127(5) -.042(3) .001(5) .097(3) .002(4) .061(7)
C(43) .093(5) -.017(3) .008(5) .084(3) -.010(4) .100(7)
C(44) .126(6) -.032(4) .011(5) .099(3) .002(4) .077(7)
C(45) .097(5) -.015(3) .006(5) .074(3) -.007(4) .119(8)
C(46) .117(6) -.030(4) .015(5) .104(3) .006(4) .090(8)
C(47) .101(5) -.032(3) .012(5) .102(4) -.007(4) .108(8)
C(48) .126(6) -.034(4) .018(6) .100(3) .009(5) .101(8)
C(49) .096(6) -.033(4) .004(6) .109(4) -.014(5) .13(1)
C(50) .116(6) -.029(4) .006(6) .102(4) .014(5) .107(9)
C(51) .105(5) -.039(4) .019(6) .110(4) -.021(5) .122(9)
C(52) .125(6) -.046(4) .001(6) .111(3) .009(4) .093(8)
C(53) .112(8) -.028(4) .062(9) .123(6) -.020(7) .23(2)
C(54) .178(9) -.055(6) .016(9) .159(6) .031(5) .12(1)
Be(1) .051(4) -.026(2) -.002(4) .059(3) .010(4) .078(7)

loop_
_atom_site_label
_atom_site_fract_x
_atom_site_fract_y
_atom_site_fract_z
_atom_site_U_iso_or_equiv
Cl(1) .0036(1) .3956(1) .24004(5) .0834(6)
Cl(2) .3306(1) .2613(1) .00644(5) .0800(6)
Cl(3) .3115(1) .94273(9) .07040(5) .0851(6)
Cl(4) .7218(1) .6049(1) .20389(5) .0773(6)
O(1) .3690(2) .4393(2) .0862(1) .057(1)
O(2) .2339(2) .4985(2) .1746(1) .058(1)
O(3) -.0273(3) .2057(2) .1677(1) .084(2)
O(4) .0815(3) .1788(2) .0631(1) .081(2)
O(5) .4895(2) .5450(2) .1570(1) .056(1)
O(6) .3237(2) .6782(2) .1089(1) .059(1)
O(7) .5513(3) .9994(2) .1060(1) .093(2)
O(8) .7080(3) .8667(2) .1713(1) .075(1)
N(1) .3050(3) .7347(3) .8856(1) .051(2)
N(2) -.0145(3) .1408(4) .8452(2) .059(2)
C(1) .2729(4) .3792(3) .0994(2) .049(2)
C(2) .1921(4) .4146(3) .1537(2) .050(2)
C(3) .0896(4) .3592(4) .1763(2) .056(2)
C(4) .0562(4) .2668(4) .1490(2) .060(2)
C(5) .1276(4) .2428(3) .0893(2) .058(2)
C(6) .2407(4) .2970(3) .0696(2) .055(2)
C(7) .5145(4) .6532(4) .1492(2) .048(2)
C(8) .4143(4) .7338(4) .1195(2) .050(2)
C(9) .4241(4) .8502(3) .1058(2) .055(2)
C(10) .5307(4) .8987(4) .1194(2) .058(2)
C(11) .6261(4) .8193(4) .1551(2) .056(2)
C(12) .6134(4) .6959(4) .1661(2) .055(2)
C(13) .3281(5) .7658(4) .9330(2) .071(2)
C(14) .3033(5) .6955(5) .9789(2) .084(3)
C(15) .2578(5) .5918(5) .9756(2) .088(3)
C(16) .2363(5) .5604(4) .9271(2) .077(3)
C(17) .2606(4) .6329(4) .8815(2) .063(2)
C(18) .3372(4) .8104(4) .8356(2) .056(2)
C(19) .4841(4) .7750(4) .8115(2) .063(2)
C(20) .5178(4) .8648(4) .7651(2) .064(2)
C(21) .6641(5) .8372(4) .7403(2) .076(2)
C(22) .7025(5) .9331(4) .6982(2) .073(2)
C(23) .8443(5) .9039(4) .6688(2) .073(2)
C(24) .8825(5) 1.0045(4) .6298(2) .075(2)
C(25) 1.0229(5) .9777(4) .5982(2) .073(2)
C(26) 1.0599(5) 1.0809(4) .5610(2) .075(2)
C(27) 1.1997(5) 1.0556(4) .5289(2) .072(2)
C(28) 1.2339(5) 1.1609(4) .4919(2) .071(2)
C(29) 1.3749(5) 1.1369(4) .4599(2) .072(2)
C(30) 1.4068(5) 1.2416(4) .4228(2) .076(2)
C(31) 1.5469(5) 1.2203(4) .3906(2) .079(3)
C(32) 1.5747(6) 1.3257(5) .3533(2) .099(3)
C(33) 1.7127(7) 1.3084(6) .3202(3) .128(4)
C(34) -.0248(4) .2590(5) .8494(3) .073(3)
C(35) .0057(6) .2992(6) .8937(3) .095(3)
C(36) .0466(6) .2244(8) .9343(3) .098(4)
C(37) .0557(5) .1021(7) .9314(3) .096(3)
C(38) .0235(5) .0597(4) .8842(3) .074(2)
C(39) -.0467(6) .0955(5) .7944(3) .091(3)
C(40) .0803(7) .0589(5) .7539(2) .094(3)
C(41) .1334(5) .1636(5) .7228(2) .080(3)
C(42) .2660(6) .1290(5) .6860(2) .090(3)
C(43) .3146(6) .2315(5) .6524(2) .092(3)
C(44) .4485(7) .2028(6) .6169(2) .098(3)
C(45) .4947(6) .3034(5) .5815(3) .097(3)
C(46) .6292(7) .2794(6) .5485(2) .101(3)
C(47) .6720(6) .3812(5) .5138(3) .100(3)
C(48) .8088(7) .3588(5) .4819(3) .106(4)
C(49) .8525(7) .4597(6) .4470(3) .106(4)
C(50) .9899(7) .4395(6) .4156(3) .106(4)
C(51) 1.0291(7) .5414(5) .3803(3) .107(4)
C(52) 1.1679(7) .5232(6) .3509(3) .103(3)
C(53) 1.2053(8) .6215(7) .3142(4) .154(6)
C(54) 1.338(1) .6216(7) .2893(4) .147(6)
Be(1) .3566(6) .5384(5) .1325(2) .058(3)
H(1) .366(3) .840(2) .933(1) .0898(2)
H(2) .318(3) .717(2) 1.015(1) .0898(2)
H(3) .239(3) .540(2) 1.009(1) .0898(2)
H(4) .204(3) .489(2) .921(1) .0898(2)
H(5) .248(3) .616(2) .845(1) .0898(2)
H(6) .314(2) .901(2) .847(1) .0898(2)
H(7) .276(3) .801(2) .809(1) .0898(2)
H(8) .538(2) .783(2) .843(1) .0898(2)
H(9) .507(3) .692(2) .798(1) .0898(2)
H(10) .492(3) .945(2) .779(1) .0898(2)
H(11) .457(3) .857(2) .737(1) .0898(2)
H(12) .719(3) .832(3) .771(1) .0898(2)
H(13) .682(3) .756(2) .725(1) .0898(2)
H(14) .689(3) 1.018(2) .717(1) .0898(2)
H(15) .640(3) .947(3) .675(1) .0898(2)
H(16) .904(3) .880(3) .694(1) .0898(2)
H(17) .861(3) .827(2) .649(1) .0898(2)
H(18) .870(3) 1.080(2) .648(1) .0898(2)
H(19) .812(3) 1.026(2) .604(1) .0898(2)
H(20) 1.084(3) .956(3) .625(1) .0898(2)
H(21) 1.031(3) .903(2) .576(1) .0898(2)
H(22) 1.050(3) 1.149(2) .581(1) .0898(2)
H(23) .989(2) 1.108(3) .536(1) .0898(2)
H(24) 1.269(2) 1.023(2) .556(1) .0898(2)
H(25) 1.200(3) .986(2) .505(1) .0898(2)
H(26) 1.223(3) 1.232(2) .516(1) .0898(2)
H(27) 1.166(3) 1.198(3) .469(1) .0898(2)
H(28) 1.441(3) 1.108(3) .485(1) .0898(2)
H(29) 1.372(3) 1.070(3) .438(1) .0898(2)
H(30) 1.390(3) 1.317(2) .444(1) .0898(2)
H(31) 1.340(3) 1.271(3) .400(1) .0898(2)
H(32) 1.628(3) 1.194(2) .415(1) .0898(2)
H(33) 1.565(3) 1.142(2) .369(1) .0898(2)
H(34) 1.567(3) 1.401(2) .378(1) .0898(2)
H(35) 1.507(3) 1.348(3) .324(1) .0898(2)
H(36) 1.775(3) 1.279(3) .345(1) .0898(2)
H(37) 1.747(3) 1.218(3) .306(1) .0898(2)
H(38) 1.715(3) 1.380(3) .298(1) .0898(2)
H(39) -.066(3) .318(2) .814(1) .0898(2)
H(40) .002(3) .381(3) .894(1) .0898(2)
H(41) .053(3) .261(3) .967(1) .0898(2)
H(42) .084(3) .032(2) .946(1) .0898(2)
H(43) .027(3) -.019(2) .878(1) .0898(2)
H(44) -.117(3) .178(2) .786(1) .0898(2)
H(45) -.075(3) .026(3) .806(1) .0898(2)
H(46) .078(3) .007(2) .729(1) .0898(2)
H(47) .149(3) .014(3) .770(1) .0898(2)
H(48) .064(3) .197(2) .698(1) .0898(2)
H(49) .135(3) .226(2) .749(1) .0898(2)
H(50) .264(3) .068(3) .664(1) .0898(2)
H(51) .338(3) .102(2) .713(1) .0898(2)
H(52) .246(3) .262(3) .626(1) .0898(2)
H(53) .294(3) .308(2) .675(1) .0898(2)
H(54) .452(3) .129(2) .597(1) .0898(2)
H(55) .509(3) .186(3) .642(1) .0898(2)
H(56) .415(3) .336(3) .562(1) .0898(2)
H(57) .472(3) .378(2) .603(1) .0898(2)
H(58) .639(3) .207(2) .527(1) .0898(2)
H(59) .691(3) .270(3) .578(1) .0898(2)
H(60) .602(3) .401(3) .485(1) .0898(2)
H(61) .664(3) .449(2) .539(1) .0898(2)
H(62) .825(3) .280(2) .465(1) .0898(2)
H(63) .870(3) .340(3) .513(1) .0898(2)
H(64) .793(3) .469(3) .421(1) .0898(2)
H(65) .839(3) .535(2) .469(1) .0898(2)
H(66) .997(3) .372(3) .396(1) .0898(2)
H(67) 1.052(3) .424(3) .445(1) .0898(2)
H(68) .969(3) .538(3) .346(1) .0898(2)
H(69) 1.015(3) .615(3) .404(1) .0898(2)
H(70) 1.190(3) .439(2) .327(1) .0898(2)
H(71) 1.235(3) .507(3) .382(1) .0898(2)
H(72) 1.136(4) .668(4) .317(2) .0898(2)
H(73) 1.194(4) .696(3) .338(1) .0898(2)
H(74) 1.369(3) .534(3) .270(1) .0898(2)
H(75) 1.393(3) .577(3) .309(1) .0898(2)
H(76) 1.344(4) .682(3) .265(1) .0898(2)

loop_
_atom_type_symbol
_atom_type_scat_source
Cl International_Tables_Vol_IV_Table_2.2B
O International_Tables_Vol_IV_Table_2.2B
N International_Tables_Vol_IV_Table_2.2B
C International_Tables_Vol_IV_Table_2.2B
Be International_Tables_Vol_IV_Table_2.2B
H International_Tables_Vol_IV_Table_2.2B
